data_4105279
loop_
_publ_author_name
'Thomas Cadenbach'
'Timo Bollermann'
'Christian Gemel'
'Mustafa Tombul'
'Israel Fernandez'
'Moritz von Hopffgarten'
'Gernot Frenking'
'Roland A. Fischer'

_publ_contact_author_address
;
 Lehrstuhl fuer Anorganische Chemie 2
 Organometallics and Materials
 Ruhr-Universitaet Bochum
 Universitaetsstrasse 150
 44780 Bochum (Germany)
;
_publ_contact_author_email roland.fischer@ruhr-uni-bochum.de
_publ_contact_author_fax '0049 234 3214174'
_publ_contact_author_name 'Roland A. Fischer'
_publ_contact_author_phone '0049 234 3224174'
_publ_section_title
;
 Molecular Alloys, Linking Organometallics with Intermetallic Hume-Rothery
 Phases: The Highly Coordinated Transition Metal Compounds [M(ZnR)n] (n >=
 8) Containing Organo-Zinc Ligands
;
_journal_name_full 'Journal of the American Chemical Society'
_journal_page_first 16063
_journal_page_last 16077
_journal_paper_doi 10.1021/ja904061w
_journal_volume 131
_journal_year 2009
_chemical_formula_sum 'C40 H30 Mo Zn12'
_chemical_formula_weight 1391.02
_chemical_name_systematic
; 
 ? 
;
_space_group_IT_number 14
_symmetry_cell_setting monoclinic
_symmetry_space_group_name_Hall '-P 2ybc'
_symmetry_space_group_name_H-M 'P 1 21/c 1'
_atom_sites_solution_hydrogens geom
_atom_sites_solution_primary direct
_atom_sites_solution_secondary difmap
_audit_creation_method SHELXL-97
_cell_angle_alpha 90.00
_cell_angle_beta 90.00
_cell_angle_gamma 90.00
_cell_formula_units_Z 4
_cell_length_a 12.1242(8)
_cell_length_b 21.3988(11)
_cell_length_c 23.125(3)
_cell_measurement_reflns_used 200
_cell_measurement_temperature 113(2)
_cell_measurement_theta_max 25
_cell_measurement_theta_min 0
_cell_volume 5999.6(9)
_computing_cell_refinement
;
CrysAlis RED, Oxford Diffraction Ltd.,
Version 1.170.32 (release 06.06.2003 CrysAlis170 VC++)
(compiled Jun  6 2003,13:53:32)
;
_computing_data_collection
;
CrysAlis CCD, Oxford Diffraction Ltd.,
Version 1.170.32 (release 06.06.2003 CrysAlis170 VC++)
(compiled Jun  6 2003,13:53:32)
;
_computing_data_reduction
;
CrysAlis RED, Oxford Diffraction Ltd.,
Version 1.170.32 (release 06.06.2003 CrysAlis170 VC++)
(compiled Jun  6 2003,13:53:32)
;
_computing_structure_refinement 'SHELXL-97 (Sheldrick, 1997)'
_computing_structure_solution 'SHELXS-97 (Sheldrick, 1990)'
_diffrn_ambient_temperature 113(2)
_diffrn_measured_fraction_theta_full 0.989
_diffrn_measured_fraction_theta_max 0.989
_diffrn_measurement_device_type 'multiwire proportional'
_diffrn_measurement_method 'phi and omega scans'
_diffrn_radiation_monochromator graphite
_diffrn_radiation_source 'fine-focus sealed tube'
_diffrn_radiation_type MoK\a
_diffrn_radiation_wavelength 0.71073
_diffrn_reflns_av_R_equivalents 0.0682
_diffrn_reflns_av_sigmaI/netI 0.1258
_diffrn_reflns_limit_h_max 11
_diffrn_reflns_limit_h_min -15
_diffrn_reflns_limit_k_max 27
_diffrn_reflns_limit_k_min -27
_diffrn_reflns_limit_l_max 30
_diffrn_reflns_limit_l_min -30
_diffrn_reflns_number 60450
_diffrn_reflns_theta_full 27.63
_diffrn_reflns_theta_max 27.63
_diffrn_reflns_theta_min 2.69
_exptl_absorpt_coefficient_mu 4.920
_exptl_absorpt_correction_T_max 0.613
_exptl_absorpt_correction_T_min 0.230
_exptl_absorpt_correction_type empirical
_exptl_absorpt_process_details sadabs
_exptl_crystal_colour yellow
_exptl_crystal_density_diffrn 1.540
_exptl_crystal_description prism
_exptl_crystal_F_000 2688
_exptl_crystal_size_max 0.35
_exptl_crystal_size_mid 0.25
_exptl_crystal_size_min 0.10
_refine_diff_density_max 2.323
_refine_diff_density_min -1.756
_refine_diff_density_rms 0.158
_refine_ls_extinction_method none
_refine_ls_goodness_of_fit_ref 0.832
_refine_ls_hydrogen_treatment mixed
_refine_ls_matrix_type full
_refine_ls_number_parameters 473
_refine_ls_number_reflns 13789
_refine_ls_number_restraints 0
_refine_ls_restrained_S_all 0.832
_refine_ls_R_factor_all 0.1424
_refine_ls_R_factor_gt 0.0676
_refine_ls_shift/su_max 0.001
_refine_ls_shift/su_mean 0.000
_refine_ls_structure_factor_coef Fsqd
_refine_ls_weighting_details 'calc w=1/[\s^2^(Fo^2^)+(0.1101P)^2^+0.0000P] where P=(Fo^2^+2Fc^2^)/3'
_refine_ls_weighting_scheme calc
_refine_ls_wR_factor_gt 0.1712
_refine_ls_wR_factor_ref 0.1950
_reflns_number_gt 5748
_reflns_number_total 13789
_reflns_threshold_expression >2sigma(I)
_cod_data_source_file ja904061w_si_002_01.cif
_cod_data_source_block 2
_cod_original_cell_volume 5999.7(9)
_cod_database_code 4105279

loop_
_symmetry_equiv_pos_as_xyz
'x, y, z'
'-x, y+1/2, -z+1/2'
'-x, -y, -z'
'x, -y-1/2, z-1/2'

loop_
_atom_site_label
_atom_site_type_symbol
_atom_site_fract_x
_atom_site_fract_y
_atom_site_fract_z
_atom_site_U_iso_or_equiv
_atom_site_adp_type
_atom_site_occupancy
_atom_site_symmetry_multiplicity
_atom_site_calc_flag
_atom_site_refinement_flags
_atom_site_disorder_assembly
_atom_site_disorder_group
Mo1 Mo 0.28674(6) 0.15210(3) 0.30315(3) 0.0389(2) Uani 1 1 d . A .
Zn1 Zn 0.44512(15) 0.10891(8) 0.23298(8) 0.1071(6) Uani 1 1 d . A .
Zn2 Zn 0.17976(8) 0.06704(4) 0.36497(4) 0.0393(3) Uani 1 1 d . A .
Zn3 Zn 0.13537(8) 0.19630(4) 0.37361(4) 0.0402(3) Uani 1 1 d . . .
Zn4 Zn 0.17586(9) 0.25113(4) 0.26533(4) 0.0414(3) Uani 1 1 d . A .
Zn5 Zn 0.33614(10) 0.14704(5) 0.41381(5) 0.0573(3) Uani 1 1 d . A .
Zn6 Zn 0.08019(10) 0.13170(5) 0.27167(5) 0.0498(3) Uani 1 1 d . A .
Zn7 Zn 0.33369(10) 0.25952(5) 0.35395(5) 0.0556(3) Uani 1 1 d . A .
Zn8 Zn 0.40074(12) 0.23596(6) 0.24190(6) 0.0763(4) Uani 1 1 d . A .
Zn9 Zn 0.40190(10) 0.05414(6) 0.33608(7) 0.0786(4) Uani 1 1 d . . .
Zn10 Zn 0.24503(12) 0.04362(5) 0.25110(5) 0.0673(4) Uani 1 1 d . A .
Zn11 Zn 0.24862(13) 0.15607(5) 0.19143(5) 0.0737(4) Uani 1 1 d . . .
Zn12 Zn 0.49827(11) 0.17151(7) 0.33234(8) 0.0856(5) Uani 1 1 d . A .
C1 C 0.1054(8) 0.0430(4) 0.4530(4) 0.043(2) Uani 1 1 d . . .
C2 C 0.0225(8) 0.0372(4) 0.4101(4) 0.047(2) Uani 1 1 d . A .
C3 C 0.0534(8) -0.0106(4) 0.3714(4) 0.053(2) Uani 1 1 d . . .
C4 C 0.1551(8) -0.0361(4) 0.3893(4) 0.048(2) Uani 1 1 d . A .
C5 C 0.1867(8) -0.0024(4) 0.4400(4) 0.053(2) Uani 1 1 d . A .
C6 C 0.1015(10) 0.0817(4) 0.5070(4) 0.066(3) Uani 1 1 d . F .
H6A H 0.0642 0.0581 0.5376 0.099 Uiso 1 1 calc R . .
H6B H 0.0610 0.1205 0.4994 0.099 Uiso 1 1 calc R . .
H6C H 0.1768 0.0917 0.5193 0.099 Uiso 1 1 calc R . .
C7 C -0.0859(8) 0.0719(5) 0.4086(5) 0.072(3) Uani 1 1 d . . .
H7A H -0.1408 0.0490 0.4313 0.108 Uiso 1 1 calc R F .
H7B H -0.1112 0.0756 0.3685 0.108 Uiso 1 1 calc R . .
H7C H -0.0759 0.1137 0.4251 0.108 Uiso 1 1 calc R . .
C8 C -0.0191(10) -0.0373(5) 0.3243(5) 0.075(3) Uani 1 1 d . F .
H8A H -0.0653 -0.0706 0.3404 0.113 Uiso 1 1 calc R . .
H8B H 0.0273 -0.0544 0.2934 0.113 Uiso 1 1 calc R . .
H8C H -0.0662 -0.0042 0.3085 0.113 Uiso 1 1 calc R . .
C9 C 0.2114(10) -0.0921(4) 0.3649(5) 0.078(3) Uani 1 1 d . . .
H9A H 0.1832 -0.1298 0.3839 0.117 Uiso 1 1 calc R F .
H9B H 0.2910 -0.0888 0.3716 0.117 Uiso 1 1 calc R . .
H9C H 0.1971 -0.0945 0.3233 0.117 Uiso 1 1 calc R . .
C10 C 0.2840(10) -0.0178(5) 0.4774(5) 0.085(4) Uani 1 1 d . . .
H10A H 0.2628 -0.0497 0.5057 0.127 Uiso 1 1 calc R F .
H10B H 0.3084 0.0200 0.4977 0.127 Uiso 1 1 calc R . .
H10C H 0.3442 -0.0336 0.4533 0.127 Uiso 1 1 calc R . .
C11 C 0.1502(10) 0.3207(4) 0.1918(4) 0.061(3) Uani 1 1 d . . .
C12 C 0.0512(9) 0.2915(4) 0.2005(4) 0.054(3) Uani 1 1 d . A .
C13 C 0.0133(8) 0.3056(4) 0.2568(4) 0.053(3) Uani 1 1 d . . .
C14 C 0.0907(9) 0.3439(4) 0.2846(4) 0.050(2) Uani 1 1 d . A .
C15 C 0.1776(9) 0.3542(4) 0.2450(4) 0.060(3) Uani 1 1 d . A .
C16 C 0.2176(12) 0.3258(5) 0.1362(5) 0.092(4) Uani 1 1 d . F .
H16A H 0.1886 0.3601 0.1125 0.138 Uiso 1 1 calc R . .
H16B H 0.2124 0.2865 0.1146 0.138 Uiso 1 1 calc R . .
H16C H 0.2949 0.3342 0.1459 0.138 Uiso 1 1 calc R . .
C17 C -0.0114(11) 0.2573(5) 0.1540(5) 0.084(4) Uani 1 1 d . . .
H17A H -0.0594 0.2867 0.1335 0.127 Uiso 1 1 calc R F .
H17B H -0.0563 0.2243 0.1716 0.127 Uiso 1 1 calc R . .
H17C H 0.0409 0.2386 0.1267 0.127 Uiso 1 1 calc R . .
C18 C -0.0960(9) 0.2882(5) 0.2827(6) 0.077(3) Uani 1 1 d . F .
H18A H -0.1514 0.3193 0.2717 0.116 Uiso 1 1 calc R . .
H18B H -0.0894 0.2868 0.3249 0.116 Uiso 1 1 calc R . .
H18C H -0.1184 0.2470 0.2683 0.116 Uiso 1 1 calc R . .
C19 C 0.0826(10) 0.3772(4) 0.3396(4) 0.066(3) Uani 1 1 d . . .
H19A H 0.0410 0.4160 0.3340 0.098 Uiso 1 1 calc R F .
H19B H 0.1568 0.3871 0.3537 0.098 Uiso 1 1 calc R . .
H19C H 0.0445 0.3509 0.3679 0.098 Uiso 1 1 calc R . .
C20 C 0.2692(10) 0.4010(5) 0.2550(5) 0.082(4) Uani 1 1 d . . .
H20A H 0.2449 0.4425 0.2424 0.123 Uiso 1 1 calc R F .
H20B H 0.3345 0.3885 0.2329 0.123 Uiso 1 1 calc R . .
H20C H 0.2875 0.4023 0.2963 0.123 Uiso 1 1 calc R . .
C21 C -0.0684(10) 0.1111(5) 0.2435(5) 0.081(4) Uani 1 1 d . . .
C22 C -0.019(4) 0.0739(15) 0.1719(17) 0.100(13) Uiso 0.49(6) 1 d P A 1
C22 C -0.074(3) 0.0682(10) 0.1895(11) 0.058(10) Uiso 0.51(6) 1 d P A 2
C23 C 0.194(4) -0.0361(10) 0.2096(10) 0.065(9) Uiso 0.58(9) 1 d P A 1
C23 C 0.243(4) -0.0385(11) 0.2146(11) 0.044(11) Uiso 0.42(9) 1 d P A 2
C24 C 0.239(2) -0.0401(13) 0.1485(12) 0.112(12) Uiso 0.56(3) 1 d P A 1
C24 C 0.331(4) -0.069(2) 0.201(2) 0.16(2) Uiso 0.44(3) 1 d P A 2
C25 C 0.234(2) 0.1501(8) 0.1047(5) 0.138(7) Uani 1 1 d . B .
C26 C 0.354(3) 0.1534(15) 0.0772(15) 0.083(14) Uiso 0.38(3) 1 d P B 1
C26 C 0.130(5) 0.119(3) 0.087(3) 0.31(3) Uiso 0.62(3) 1 d P B 2
C27 C 0.5068(16) 0.2969(8) 0.2019(8) 0.150(7) Uani 1 1 d . . .
C28 C 0.618(2) 0.2628(12) 0.1928(11) 0.136(10) Uiso 0.75(3) 1 d P C 1
C28 C 0.549(4) 0.346(2) 0.237(2) 0.071(17) Uiso 0.25(3) 1 d P C 2
C29 C 0.6577(14) 0.1868(10) 0.3441(12) 0.166(8) Uani 1 1 d . . .
C30 C 0.693(2) 0.1921(13) 0.4071(14) 0.137(14) Uiso 0.70(5) 1 d P D 1
C30 C 0.667(6) 0.247(4) 0.376(3) 0.15(4) Uiso 0.30(5) 1 d P D 2
C31 C 0.5901(18) 0.0776(9) 0.1953(8) 0.170(9) Uani 1 1 d . . .
C32 C 0.561(2) 0.0149(14) 0.1676(13) 0.146(13) Uiso 0.67(3) 1 d P E 1
C32 C 0.670(6) 0.187(4) 0.178(3) 0.19(4) Uiso 0.33(3) 1 d P E 2
C33 C 0.519(2) -0.0118(12) 0.3722(18) 0.079(10) Uiso 0.54(6) 1 d P F 1
C33 C 0.4953(19) -0.0208(10) 0.3420(14) 0.046(9) Uiso 0.46(6) 1 d P F 2
C34 C 0.633(4) 0.0095(16) 0.3650(14) 0.078(10) Uiso 0.59(10) 1 d P F 1
C34 C 0.595(4) -0.0064(19) 0.3776(17) 0.058(14) Uiso 0.41(10) 1 d P F 2
C35 C 0.3812(13) 0.1516(8) 0.4979(6) 0.116(6) Uani 1 1 d . . .
C36 C 0.498(2) 0.1404(13) 0.5098(11) 0.129(11) Uiso 0.75(4) 1 d P F 1
C36 C 0.458(3) 0.1909(19) 0.5144(17) 0.054(16) Uiso 0.25(4) 1 d P F 2
C37 C 0.3804(11) 0.3354(6) 0.3986(6) 0.090(4) Uiso 1 1 d . . .
C38 C 0.509(3) 0.3521(14) 0.3772(15) 0.123(14) Uiso 0.54(4) 1 d P G 1
C38 C 0.458(4) 0.328(2) 0.438(2) 0.16(2) Uiso 0.46(4) 1 d P G 2
C39 C 0.0356(9) 0.2341(5) 0.4319(4) 0.065(3) Uani 1 1 d . . .
C40 C 0.0999(10) 0.2710(5) 0.4803(4) 0.073(3) Uani 1 1 d . . .

loop_
_atom_site_aniso_label
_atom_site_aniso_U_11
_atom_site_aniso_U_22
_atom_site_aniso_U_33
_atom_site_aniso_U_23
_atom_site_aniso_U_13
_atom_site_aniso_U_12
Mo1 0.0535(5) 0.0267(3) 0.0365(4) 0.0072(3) 0.0107(3) 0.0034(3)
Zn1 0.1074(12) 0.0831(10) 0.1309(14) -0.0056(10) 0.0702(11) 0.0111(9)
Zn2 0.0477(6) 0.0321(5) 0.0382(5) 0.0065(4) 0.0080(5) -0.0048(4)
Zn3 0.0540(6) 0.0356(5) 0.0311(5) -0.0019(4) 0.0084(5) 0.0007(5)
Zn4 0.0610(7) 0.0303(5) 0.0330(5) 0.0054(4) 0.0023(5) 0.0055(5)
Zn5 0.0674(8) 0.0533(7) 0.0511(7) 0.0172(5) -0.0162(6) -0.0147(6)
Zn6 0.0701(8) 0.0363(5) 0.0429(6) -0.0035(5) -0.0087(5) -0.0009(5)
Zn7 0.0696(8) 0.0406(6) 0.0567(7) 0.0091(5) -0.0056(6) -0.0144(5)
Zn8 0.0897(10) 0.0634(8) 0.0759(9) 0.0142(7) 0.0334(8) -0.0073(7)
Zn9 0.0521(7) 0.0530(7) 0.1307(13) 0.0156(8) 0.0194(8) 0.0170(6)
Zn10 0.1051(10) 0.0354(6) 0.0616(8) -0.0084(5) 0.0229(7) 0.0062(6)
Zn11 0.1322(12) 0.0506(7) 0.0384(6) 0.0010(5) 0.0285(7) 0.0077(7)
Zn12 0.0576(8) 0.0757(9) 0.1236(13) 0.0238(9) 0.0097(8) -0.0058(7)
C1 0.061(6) 0.032(4) 0.035(5) 0.004(4) 0.017(4) -0.012(4)
C2 0.051(6) 0.039(5) 0.049(6) 0.003(4) 0.011(5) -0.014(4)
C3 0.070(7) 0.039(5) 0.049(6) 0.003(4) 0.010(5) -0.020(5)
C4 0.069(7) 0.039(5) 0.036(5) 0.006(4) 0.012(5) -0.004(5)
C5 0.057(6) 0.045(5) 0.056(6) 0.019(5) 0.016(5) -0.012(5)
C6 0.119(9) 0.043(5) 0.037(5) 0.000(4) 0.024(6) -0.022(6)
C7 0.060(7) 0.060(6) 0.096(9) 0.007(6) 0.020(6) -0.018(6)
C8 0.121(10) 0.045(6) 0.060(7) -0.006(5) -0.013(7) -0.015(6)
C9 0.105(9) 0.034(5) 0.094(9) 0.023(5) 0.027(7) 0.016(6)
C10 0.088(9) 0.073(7) 0.095(9) 0.049(7) -0.027(7) -0.018(7)
C11 0.104(9) 0.032(5) 0.046(6) 0.007(4) 0.014(6) 0.005(6)
C12 0.086(8) 0.037(5) 0.040(5) 0.003(4) -0.015(5) 0.009(5)
C13 0.069(7) 0.024(4) 0.064(7) 0.008(4) -0.021(6) 0.017(4)
C14 0.080(7) 0.023(4) 0.047(5) 0.005(4) -0.001(5) 0.007(4)
C15 0.091(8) 0.031(5) 0.057(6) 0.011(4) -0.005(6) 0.009(5)
C16 0.169(13) 0.067(7) 0.041(6) 0.016(5) 0.013(7) 0.003(8)
C17 0.136(11) 0.054(6) 0.063(7) -0.005(5) -0.053(8) 0.016(7)
C18 0.072(8) 0.054(7) 0.106(10) -0.008(6) -0.013(7) 0.000(6)
C19 0.104(9) 0.038(5) 0.055(6) -0.002(5) -0.010(6) 0.013(5)
C20 0.101(9) 0.045(6) 0.100(9) 0.019(6) -0.009(8) -0.023(6)
C21 0.095(9) 0.052(6) 0.097(9) -0.010(6) -0.036(8) -0.012(6)
C25 0.23(2) 0.158(15) 0.027(6) 0.010(8) 0.016(9) -0.022(14)
C27 0.182(17) 0.110(12) 0.158(16) 0.010(12) 0.121(14) -0.017(13)
C29 0.098(12) 0.151(18) 0.25(3) 0.019(18) -0.013(14) -0.032(12)
C31 0.23(2) 0.143(16) 0.139(15) 0.027(12) 0.119(15) 0.085(15)
C35 0.126(12) 0.151(14) 0.073(9) 0.029(9) -0.037(9) -0.074(11)
C39 0.073(7) 0.060(6) 0.061(7) -0.007(5) 0.024(6) 0.017(5)
C40 0.097(9) 0.082(8) 0.040(6) -0.013(5) -0.008(6) 0.014(7)

loop_
_atom_type_symbol
_atom_type_description
_atom_type_scat_dispersion_real
_atom_type_scat_dispersion_imag
_atom_type_scat_source
C C 0.0033 0.0016 'International Tables Vol C Tables 4.2.6.8 and 6.1.1.4'
H H 0.0000 0.0000 'International Tables Vol C Tables 4.2.6.8 and 6.1.1.4'
Zn Zn 0.2839 1.4301 'International Tables Vol C Tables 4.2.6.8 and 6.1.1.4'
Mo Mo -1.6832 0.6857 'International Tables Vol C Tables 4.2.6.8 and 6.1.1.4'

loop_
_geom_angle_atom_site_label_1
_geom_angle_atom_site_label_2
_geom_angle_atom_site_label_3
_geom_angle
Zn11 Mo1 Zn3 118.37(5)
Zn11 Mo1 Zn5 176.93(5)
Zn3 Mo1 Zn5 64.59(4)
Zn11 Mo1 Zn9 113.82(5)
Zn3 Mo1 Zn9 118.52(5)
Zn5 Mo1 Zn9 64.20(5)
Zn11 Mo1 Zn7 116.55(4)
Zn3 Mo1 Zn7 64.04(4)
Zn5 Mo1 Zn7 63.54(4)
Zn9 Mo1 Zn7 116.73(5)
Zn11 Mo1 Zn6 64.39(4)
Zn3 Mo1 Zn6 64.48(4)
Zn5 Mo1 Zn6 118.47(4)
Zn9 Mo1 Zn6 116.79(5)
Zn7 Mo1 Zn6 118.03(4)
Zn11 Mo1 Zn2 117.79(5)
Zn3 Mo1 Zn2 64.64(3)
Zn5 Mo1 Zn2 63.82(4)
Zn9 Mo1 Zn2 63.70(4)
Zn7 Mo1 Zn2 117.54(4)
Zn6 Mo1 Zn2 64.67(4)
Zn11 Mo1 Zn4 63.99(4)
Zn3 Mo1 Zn4 64.16(3)
Zn5 Mo1 Zn4 117.91(4)
Zn9 Mo1 Zn4 177.32(5)
Zn7 Mo1 Zn4 64.01(4)
Zn6 Mo1 Zn4 64.02(3)
Zn2 Mo1 Zn4 118.49(4)
Zn11 Mo1 Zn10 63.26(4)
Zn3 Mo1 Zn10 117.45(5)
Zn5 Mo1 Zn10 116.55(4)
Zn9 Mo1 Zn10 62.43(5)
Zn7 Mo1 Zn10 178.47(5)
Zn6 Mo1 Zn10 63.37(4)
Zn2 Mo1 Zn10 63.43(4)
Zn4 Mo1 Zn10 116.76(5)
Zn11 Mo1 Zn8 63.11(5)
Zn3 Mo1 Zn8 116.61(4)
Zn5 Mo1 Zn8 115.19(5)
Zn9 Mo1 Zn8 114.46(5)
Zn7 Mo1 Zn8 62.62(4)
Zn6 Mo1 Zn8 117.06(5)
Zn2 Mo1 Zn8 178.10(5)
Zn4 Mo1 Zn8 63.36(4)
Zn10 Mo1 Zn8 116.36(5)
Zn11 Mo1 Zn1 62.70(6)
Zn3 Mo1 Zn1 178.42(6)
Zn5 Mo1 Zn1 114.32(6)
Zn9 Mo1 Zn1 61.32(5)
Zn7 Mo1 Zn1 114.51(5)
Zn6 Mo1 Zn1 117.08(6)
Zn2 Mo1 Zn1 116.11(5)
Zn4 Mo1 Zn1 116.00(5)
Zn10 Mo1 Zn1 64.00(5)
Zn8 Mo1 Zn1 62.59(5)
Zn11 Mo1 Zn12 114.24(6)
Zn3 Mo1 Zn12 117.08(5)
Zn5 Mo1 Zn12 62.88(5)
Zn9 Mo1 Zn12 62.84(5)
Zn7 Mo1 Zn12 63.13(5)
Zn6 Mo1 Zn12 178.43(6)
Zn2 Mo1 Zn12 115.96(5)
Zn4 Mo1 Zn12 116.28(4)
Zn10 Mo1 Zn12 115.46(5)
Zn8 Mo1 Zn12 62.30(5)
Zn1 Mo1 Zn12 61.37(6)
C31 Zn1 Mo1 166.9(7)
C31 Zn1 Zn9 113.2(5)
Mo1 Zn1 Zn9 58.48(4)
C31 Zn1 Zn12 108.1(7)
Mo1 Zn1 Zn12 59.42(5)
Zn9 Zn1 Zn12 61.19(6)
C31 Zn1 Zn11 134.7(6)
Mo1 Zn1 Zn11 57.72(4)
Zn9 Zn1 Zn11 107.32(6)
Zn12 Zn1 Zn11 108.46(6)
C31 Zn1 Zn8 120.8(6)
Mo1 Zn1 Zn8 58.58(4)
Zn9 Zn1 Zn8 108.70(7)
Zn12 Zn1 Zn8 60.29(5)
Zn11 Zn1 Zn8 60.07(5)
C31 Zn1 Zn10 129.0(7)
Mo1 Zn1 Zn10 57.74(4)
Zn9 Zn1 Zn10 59.35(5)
Zn12 Zn1 Zn10 108.61(6)
Zn11 Zn1 Zn10 59.48(5)
Zn8 Zn1 Zn10 107.81(6)
C3 Zn2 C2 36.2(3)
C3 Zn2 C5 59.9(3)
C2 Zn2 C5 59.9(3)
C3 Zn2 C1 60.6(3)
C2 Zn2 C1 36.3(3)
C5 Zn2 C1 36.1(3)
C3 Zn2 C4 36.0(3)
C2 Zn2 C4 60.5(3)
C5 Zn2 C4 36.3(3)
C1 Zn2 C4 60.9(3)
C3 Zn2 Mo1 150.4(2)
C2 Zn2 Mo1 148.5(2)
C5 Zn2 Mo1 146.8(2)
C1 Zn2 Mo1 145.8(2)
C4 Zn2 Mo1 148.7(2)
C3 Zn2 Zn9 126.6(3)
C2 Zn2 Zn9 153.6(2)
C5 Zn2 Zn9 94.7(2)
C1 Zn2 Zn9 124.9(2)
C4 Zn2 Zn9 95.1(2)
Mo1 Zn2 Zn9 57.77(4)
C3 Zn2 Zn5 151.9(2)
C2 Zn2 Zn5 123.9(2)
C5 Zn2 Zn5 93.8(2)
C1 Zn2 Zn5 92.6(2)
C4 Zn2 Zn5 125.3(3)
Mo1 Zn2 Zn5 57.69(3)
Zn9 Zn2 Zn5 60.12(5)
C3 Zn2 Zn10 97.0(2)
C2 Zn2 Zn10 128.4(2)
C5 Zn2 Zn10 126.0(3)
C1 Zn2 Zn10 155.6(2)
C4 Zn2 Zn10 95.5(2)
Mo1 Zn2 Zn10 58.46(3)
Zn9 Zn2 Zn10 58.87(5)
Zn5 Zn2 Zn10 107.38(5)
C3 Zn2 Zn3 125.8(3)
C2 Zn2 Zn3 94.8(2)
C5 Zn2 Zn3 126.1(3)
C1 Zn2 Zn3 94.7(2)
C4 Zn2 Zn3 154.0(2)
Mo1 Zn2 Zn3 57.28(3)
Zn9 Zn2 Zn3 107.33(4)
Zn5 Zn2 Zn3 60.04(4)
Zn10 Zn2 Zn3 107.22(4)
C3 Zn2 Zn6 96.9(3)
C2 Zn2 Zn6 97.4(2)
C5 Zn2 Zn6 155.7(2)
C1 Zn2 Zn6 128.3(2)
C4 Zn2 Zn6 126.9(2)
Mo1 Zn2 Zn6 57.51(3)
Zn9 Zn2 Zn6 106.10(5)
Zn5 Zn2 Zn6 107.32(4)
Zn10 Zn2 Zn6 59.38(4)
Zn3 Zn2 Zn6 59.64(3)
C39 Zn3 Mo1 173.3(3)
C39 Zn3 Zn7 115.9(3)
Mo1 Zn3 Zn7 58.21(4)
C39 Zn3 Zn4 122.8(3)
Mo1 Zn3 Zn4 58.39(3)
Zn7 Zn3 Zn4 60.17(4)
C39 Zn3 Zn5 117.1(3)
Mo1 Zn3 Zn5 57.71(4)
Zn7 Zn3 Zn5 59.37(4)
Zn4 Zn3 Zn5 107.46(4)
C39 Zn3 Zn6 128.7(3)
Mo1 Zn3 Zn6 58.00(4)
Zn7 Zn3 Zn6 107.81(5)
Zn4 Zn3 Zn6 59.98(4)
Zn5 Zn3 Zn6 107.38(5)
C39 Zn3 Zn2 124.3(3)
Mo1 Zn3 Zn2 58.07(3)
Zn7 Zn3 Zn2 107.36(4)
Zn4 Zn3 Zn2 108.22(4)
Zn5 Zn3 Zn2 59.42(4)
Zn6 Zn3 Zn2 60.33(3)
C15 Zn4 C11 37.6(3)
C15 Zn4 C14 36.3(4)
C11 Zn4 C14 61.1(3)
C15 Zn4 C12 60.1(3)
C11 Zn4 C12 34.7(4)
C14 Zn4 C12 60.2(3)
C15 Zn4 C13 59.6(4)
C11 Zn4 C13 59.2(4)
C14 Zn4 C13 35.7(3)
C12 Zn4 C13 35.8(3)
C15 Zn4 Mo1 147.5(3)
C11 Zn4 Mo1 146.6(3)
C14 Zn4 Mo1 149.1(2)
C12 Zn4 Mo1 147.9(2)
C13 Zn4 Mo1 150.1(3)
C15 Zn4 Zn8 93.7(3)
C11 Zn4 Zn8 93.7(3)
C14 Zn4 Zn8 125.4(3)
C12 Zn4 Zn8 123.9(3)
C13 Zn4 Zn8 151.3(3)
Mo1 Zn4 Zn8 58.56(4)
C15 Zn4 Zn11 125.5(3)
C11 Zn4 Zn11 93.6(2)
C14 Zn4 Zn11 153.4(2)
C12 Zn4 Zn11 94.7(2)
C13 Zn4 Zn11 125.9(2)
Mo1 Zn4 Zn11 57.46(4)
Zn8 Zn4 Zn11 59.37(5)
C15 Zn4 Zn3 126.6(3)
C11 Zn4 Zn3 156.0(3)
C14 Zn4 Zn3 96.3(2)
C12 Zn4 Zn3 128.6(3)
C13 Zn4 Zn3 98.0(3)
Mo1 Zn4 Zn3 57.45(3)
Zn8 Zn4 Zn3 107.13(5)
Zn11 Zn4 Zn3 107.21(4)
C15 Zn4 Zn7 94.8(3)
C11 Zn4 Zn7 126.5(3)
C14 Zn4 Zn7 96.3(2)
C12 Zn4 Zn7 154.1(2)
C13 Zn4 Zn7 127.9(2)
Mo1 Zn4 Zn7 57.75(3)
Zn8 Zn4 Zn7 59.01(4)
Zn11 Zn4 Zn7 106.09(5)
Zn3 Zn4 Zn7 59.70(4)
C15 Zn4 Zn6 154.7(3)
C11 Zn4 Zn6 125.2(3)
C14 Zn4 Zn6 126.5(3)
C12 Zn4 Zn6 96.0(2)
C13 Zn4 Zn6 96.4(2)
Mo1 Zn4 Zn6 57.76(3)
Zn8 Zn4 Zn6 107.86(5)
Zn11 Zn4 Zn6 60.07(4)
Zn3 Zn4 Zn6 60.10(3)
Zn7 Zn4 Zn6 107.53(4)
C35 Zn5 Mo1 174.3(4)
C35 Zn5 Zn12 116.9(4)
Mo1 Zn5 Zn12 59.51(4)
C35 Zn5 Zn7 116.1(4)
Mo1 Zn5 Zn7 58.46(3)
Zn12 Zn5 Zn7 60.34(4)
C35 Zn5 Zn2 127.0(4)
Mo1 Zn5 Zn2 58.49(3)
Zn12 Zn5 Zn2 108.80(6)
Zn7 Zn5 Zn2 108.81(5)
C35 Zn5 Zn9 125.1(5)
Mo1 Zn5 Zn9 57.92(4)
Zn12 Zn5 Zn9 59.69(5)
Zn7 Zn5 Zn9 107.39(5)
Zn2 Zn5 Zn9 59.86(4)
C35 Zn5 Zn3 122.3(5)
Mo1 Zn5 Zn3 57.70(3)
Zn12 Zn5 Zn3 108.57(5)
Zn7 Zn5 Zn3 60.05(4)
Zn2 Zn5 Zn3 60.55(4)
Zn9 Zn5 Zn3 107.52(5)
C21 Zn6 Mo1 175.0(4)
C21 Zn6 Zn10 116.7(3)
Mo1 Zn6 Zn10 58.65(4)
C21 Zn6 Zn11 119.3(4)
Mo1 Zn6 Zn11 57.49(4)
Zn10 Zn6 Zn11 59.44(4)
C21 Zn6 Zn4 124.4(3)
Mo1 Zn6 Zn4 58.22(3)
Zn10 Zn6 Zn4 108.06(5)
Zn11 Zn6 Zn4 59.77(4)
C21 Zn6 Zn3 127.3(4)
Mo1 Zn6 Zn3 57.52(3)
Zn10 Zn6 Zn3 107.74(5)
Zn11 Zn6 Zn3 106.83(5)
Zn4 Zn6 Zn3 59.92(3)
C21 Zn6 Zn2 122.3(4)
Mo1 Zn6 Zn2 57.82(3)
Zn10 Zn6 Zn2 59.63(4)
Zn11 Zn6 Zn2 106.50(5)
Zn4 Zn6 Zn2 107.93(4)
Zn3 Zn6 Zn2 60.03(3)
C37 Zn7 Mo1 173.5(4)
C37 Zn7 Zn8 123.2(4)
Mo1 Zn7 Zn8 59.19(4)
C37 Zn7 Zn5 116.2(4)
Mo1 Zn7 Zn5 58.00(4)
Zn8 Zn7 Zn5 107.83(5)
C37 Zn7 Zn12 115.9(4)
Mo1 Zn7 Zn12 59.15(4)
Zn8 Zn7 Zn12 59.87(5)
Zn5 Zn7 Zn12 59.75(5)
C37 Zn7 Zn3 123.4(4)
Mo1 Zn7 Zn3 57.75(3)
Zn8 Zn7 Zn3 108.50(5)
Zn5 Zn7 Zn3 60.58(4)
Zn12 Zn7 Zn3 108.52(5)
C37 Zn7 Zn4 128.3(4)
Mo1 Zn7 Zn4 58.24(3)
Zn8 Zn7 Zn4 60.30(4)
Zn5 Zn7 Zn4 108.39(5)
Zn12 Zn7 Zn4 108.27(6)
Zn3 Zn7 Zn4 60.13(4)
C27 Zn8 Mo1 172.0(6)
C27 Zn8 Zn7 119.5(5)
Mo1 Zn8 Zn7 58.19(4)
C27 Zn8 Zn12 112.9(6)
Mo1 Zn8 Zn12 59.08(4)
Zn7 Zn8 Zn12 60.55(5)
C27 Zn8 Zn11 128.2(6)
Mo1 Zn8 Zn11 57.65(4)
Zn7 Zn8 Zn11 108.16(5)
Zn12 Zn8 Zn11 107.15(6)
C27 Zn8 Zn1 117.8(5)
Mo1 Zn8 Zn1 58.83(4)
Zn7 Zn8 Zn1 107.77(6)
Zn12 Zn8 Zn1 59.09(6)
Zn11 Zn8 Zn1 59.62(6)
C27 Zn8 Zn4 128.6(6)
Mo1 Zn8 Zn4 58.08(4)
Zn7 Zn8 Zn4 60.69(4)
Zn12 Zn8 Zn4 109.11(5)
Zn11 Zn8 Zn4 60.33(4)
Zn1 Zn8 Zn4 108.45(6)
C33 Zn9 C33 21.0(7)
C33 Zn9 Mo1 167.1(9)
C33 Zn9 Mo1 167.7(10)
C33 Zn9 Zn1 107.6(8)
C33 Zn9 Zn1 119.6(8)
Mo1 Zn9 Zn1 60.20(5)
C33 Zn9 Zn10 112.4(10)
C33 Zn9 Zn10 132.5(11)
Mo1 Zn9 Zn10 59.36(4)
Zn1 Zn9 Zn10 62.55(6)
C33 Zn9 Zn12 119.9(7)
C33 Zn9 Zn12 109.0(8)
Mo1 Zn9 Zn12 59.52(4)
Zn1 Zn9 Zn12 59.91(6)
Zn10 Zn9 Zn12 110.13(6)
C33 Zn9 Zn2 128.3(6)
C33 Zn9 Zn2 127.2(7)
Mo1 Zn9 Zn2 58.54(3)
Zn1 Zn9 Zn2 110.79(6)
Zn10 Zn9 Zn2 60.68(4)
Zn12 Zn9 Zn2 108.97(5)
C33 Zn9 Zn5 134.3(10)
C33 Zn9 Zn5 113.7(11)
Mo1 Zn9 Zn5 57.88(4)
Zn1 Zn9 Zn5 108.27(6)
Zn10 Zn9 Zn5 108.73(5)
Zn12 Zn9 Zn5 59.73(5)
Zn2 Zn9 Zn5 60.02(4)
C23 Zn10 C23 17.2(8)
C23 Zn10 Mo1 169.5(16)
C23 Zn10 Mo1 173.3(14)
C23 Zn10 Zn9 113.0(14)
C23 Zn10 Zn9 127.6(12)
Mo1 Zn10 Zn9 58.21(4)
C23 Zn10 Zn11 124.5(8)
C23 Zn10 Zn11 119.5(7)
Mo1 Zn10 Zn11 57.71(4)
Zn9 Zn10 Zn11 105.91(6)
C23 Zn10 Zn6 132.5(16)
C23 Zn10 Zn6 115.3(14)
Mo1 Zn10 Zn6 57.98(3)
Zn9 Zn10 Zn6 108.61(5)
Zn11 Zn10 Zn6 60.64(4)
C23 Zn10 Zn2 124.5(7)
C23 Zn10 Zn2 120.4(7)
Mo1 Zn10 Zn2 58.11(3)
Zn9 Zn10 Zn2 60.44(5)
Zn11 Zn10 Zn2 108.52(5)
Zn6 Zn10 Zn2 60.99(4)
C23 Zn10 Zn1 113.0(14)
C23 Zn10 Zn1 126.7(11)
Mo1 Zn10 Zn1 58.26(4)
Zn9 Zn10 Zn1 58.10(6)
Zn11 Zn10 Zn1 58.99(6)
Zn6 Zn10 Zn1 107.81(5)
Zn2 Zn10 Zn1 107.07(6)
C25 Zn11 Mo1 172.5(6)
C25 Zn11 Zn1 113.4(6)
Mo1 Zn11 Zn1 59.58(5)
C25 Zn11 Zn8 121.0(6)
Mo1 Zn11 Zn8 59.24(4)
Zn1 Zn11 Zn8 60.31(6)
C25 Zn11 Zn10 116.0(5)
Mo1 Zn11 Zn10 59.03(4)
Zn1 Zn11 Zn10 61.53(5)
Zn8 Zn11 Zn10 109.63(6)
C25 Zn11 Zn4 128.7(5)
Mo1 Zn11 Zn4 58.55(3)
Zn1 Zn11 Zn4 108.97(6)
Zn8 Zn11 Zn4 60.30(4)
Zn10 Zn11 Zn4 108.76(5)
C25 Zn11 Zn6 125.6(7)
Mo1 Zn11 Zn6 58.12(4)
Zn1 Zn11 Zn6 109.25(6)
Zn8 Zn11 Zn6 108.67(5)
Zn10 Zn11 Zn6 59.92(4)
Zn4 Zn11 Zn6 60.16(4)
C29 Zn12 Mo1 173.3(8)
C29 Zn12 Zn1 115.2(8)
Mo1 Zn12 Zn1 59.21(5)
C29 Zn12 Zn8 116.0(7)
Mo1 Zn12 Zn8 58.62(4)
Zn1 Zn12 Zn8 60.61(6)
C29 Zn12 Zn9 123.9(7)
Mo1 Zn12 Zn9 57.65(4)
Zn1 Zn12 Zn9 58.89(6)
Zn8 Zn12 Zn9 107.15(7)
C29 Zn12 Zn5 129.1(8)
Mo1 Zn12 Zn5 57.61(4)
Zn1 Zn12 Zn5 108.13(6)
Zn8 Zn12 Zn5 107.72(6)
Zn9 Zn12 Zn5 60.58(5)
C29 Zn12 Zn7 124.2(7)
Mo1 Zn12 Zn7 57.72(4)
Zn1 Zn12 Zn7 108.21(7)
Zn8 Zn12 Zn7 59.58(5)
Zn9 Zn12 Zn7 107.74(6)
Zn5 Zn12 Zn7 59.90(4)
C5 C1 C2 106.5(8)
C5 C1 C6 125.3(9)
C2 C1 C6 127.6(9)
C5 C1 Zn2 71.9(5)
C2 C1 Zn2 71.1(5)
C6 C1 Zn2 129.1(5)
C3 C2 C1 108.6(8)
C3 C2 C7 125.1(9)
C1 C2 C7 126.1(9)
C3 C2 Zn2 71.9(5)
C1 C2 Zn2 72.6(5)
C7 C2 Zn2 125.7(6)
C2 C3 C4 109.1(8)
C2 C3 C8 125.3(10)
C4 C3 C8 125.0(9)
C2 C3 Zn2 71.9(5)
C4 C3 Zn2 73.2(5)
C8 C3 Zn2 128.5(7)
C3 C4 C5 106.2(8)
C3 C4 C9 126.9(9)
C5 C4 C9 126.4(9)
C3 C4 Zn2 70.7(5)
C5 C4 Zn2 71.4(5)
C9 C4 Zn2 128.3(6)
C1 C5 C4 109.6(8)
C1 C5 C10 125.1(10)
C4 C5 C10 125.0(10)
C1 C5 Zn2 72.0(5)
C4 C5 Zn2 72.3(5)
C10 C5 Zn2 127.6(6)
C12 C11 C15 107.4(9)
C12 C11 C16 128.8(10)
C15 C11 C16 123.5(10)
C12 C11 Zn4 73.2(5)
C15 C11 Zn4 70.2(5)
C16 C11 Zn4 127.0(7)
C11 C12 C13 108.9(9)
C11 C12 C17 124.0(10)
C13 C12 C17 126.7(11)
C11 C12 Zn4 72.0(6)
C13 C12 Zn4 72.2(5)
C17 C12 Zn4 127.9(6)
C14 C13 C12 109.2(9)
C14 C13 C18 123.6(10)
C12 C13 C18 127.0(10)
C14 C13 Zn4 71.5(5)
C12 C13 Zn4 72.0(5)
C18 C13 Zn4 126.6(6)
C13 C14 C15 107.0(9)
C13 C14 C19 129.7(10)
C15 C14 C19 122.6(9)
C13 C14 Zn4 72.8(5)
C15 C14 Zn4 70.8(5)
C19 C14 Zn4 128.7(6)
C14 C15 C11 107.5(9)
C14 C15 C20 123.4(10)
C11 C15 C20 128.3(10)
C14 C15 Zn4 72.9(5)
C11 C15 Zn4 72.2(5)
C20 C15 Zn4 128.5(7)
C22 C21 C22 23.1(11)
C22 C21 Zn6 116.1(14)
C22 C21 Zn6 95.3(15)
C24 C23 Zn10 112.2(19)
C24 C23 Zn10 123(4)
C26 C25 C26 134(3)
C26 C25 Zn11 112(3)
C26 C25 Zn11 108.5(16)
C28 C27 C28 96(2)
C28 C27 Zn8 116(2)
C28 C27 Zn8 107.9(14)
C30 C29 C30 56(3)
C30 C29 Zn12 106(3)
C30 C29 Zn12 114.9(17)
C32 C31 Zn1 105.4(18)
C34 C33 Zn9 111.9(18)
C34 C33 Zn9 109.6(19)
C36 C35 C36 50.5(18)
C36 C35 Zn5 120.1(19)
C36 C35 Zn5 115.8(15)
C38 C37 C38 64(2)
C38 C37 Zn7 117(2)
C38 C37 Zn7 106.4(13)
C40 C39 Zn3 112.6(7)

loop_
_geom_bond_atom_site_label_1
_geom_bond_atom_site_label_2
_geom_bond_distance
Mo1 Zn11 2.6260(14)
Mo1 Zn3 2.6301(12)
Mo1 Zn5 2.6303(14)
Mo1 Zn9 2.6313(14)
Mo1 Zn7 2.6434(13)
Mo1 Zn6 2.6442(14)
Mo1 Zn2 2.6533(11)
Mo1 Zn4 2.6574(11)
Mo1 Zn10 2.6634(13)
Mo1 Zn8 2.6714(14)
Mo1 Zn1 2.6786(16)
Mo1 Zn12 2.6843(16)
Zn1 C31 2.073(16)
Zn1 Zn9 2.708(2)
Zn1 Zn12 2.737(3)
Zn1 Zn11 2.760(2)
Zn1 Zn8 2.779(2)
Zn1 Zn10 2.831(2)
Zn2 C3 2.265(8)
Zn2 C2 2.265(8)
Zn2 C5 2.285(9)
Zn2 C1 2.286(8)
Zn2 C4 2.297(8)
Zn2 Zn9 2.7886(16)
Zn2 Zn5 2.7930(14)
Zn2 Zn10 2.7951(15)
Zn2 Zn3 2.8250(13)
Zn2 Zn6 2.8333(14)
Zn3 C39 1.985(9)
Zn3 Zn7 2.7961(15)
Zn3 Zn4 2.8084(13)
Zn3 Zn5 2.8107(15)
Zn3 Zn6 2.8136(14)
Zn4 C15 2.255(8)
Zn4 C11 2.282(9)
Zn4 C14 2.282(8)
Zn4 C12 2.297(9)
Zn4 C13 2.299(9)
Zn4 Zn8 2.7987(17)
Zn4 Zn11 2.7995(15)
Zn4 Zn7 2.8094(15)
Zn4 Zn6 2.8104(14)
Zn5 C35 2.023(13)
Zn5 Zn12 2.7726(19)
Zn5 Zn7 2.7767(15)
Zn5 Zn9 2.7961(19)
Zn6 C21 1.966(11)
Zn6 Zn10 2.7880(16)
Zn6 Zn11 2.8080(17)
Zn7 C37 2.007(13)
Zn7 Zn8 2.7620(18)
Zn7 Zn12 2.7890(19)
Zn8 C27 2.052(14)
Zn8 Zn12 2.770(2)
Zn8 Zn11 2.773(2)
Zn9 C33 1.97(2)
Zn9 C33 2.17(3)
Zn9 Zn10 2.744(2)
Zn9 Zn12 2.7713(19)
Zn10 C23 1.95(2)
Zn10 C23 2.05(3)
Zn10 Zn11 2.7742(16)
Zn11 C25 2.016(12)
Zn12 C29 1.980(17)
C1 C5 1.417(12)
C1 C2 1.419(12)
C1 C6 1.498(12)
C2 C3 1.409(12)
C2 C7 1.510(13)
C3 C4 1.411(13)
C3 C8 1.512(13)
C4 C5 1.428(12)
C4 C9 1.490(13)
C5 C10 1.500(13)
C11 C12 1.367(14)
C11 C15 1.463(14)
C11 C16 1.527(15)
C12 C13 1.412(13)
C12 C17 1.507(13)
C13 C14 1.403(13)
C13 C18 1.501(15)
C14 C15 1.413(14)
C14 C19 1.461(13)
C15 C20 1.513(14)
C21 C22 1.55(2)
C21 C22 1.93(5)
C23 C24 1.51(3)
C23 C24 1.28(6)
C25 C26 1.49(6)
C25 C26 1.59(4)
C27 C28 1.42(5)
C27 C28 1.55(3)
C29 C30 1.48(8)
C29 C30 1.52(3)
C31 C32 1.53(3)
C33 C34 1.47(6)
C33 C34 1.49(5)
C35 C36 1.31(4)
C35 C36 1.46(3)
C37 C38 1.32(4)
C37 C38 1.68(3)
C39 C40 1.574(15)
